data_7113393
loop_
_publ_author_name
'Vicente, Jos\'e'
'Chicote, Mar\'ia-Teresa'
'Alvarez-Falc\'on, Miguel M'
'Jones, Peter G.'

_publ_section_title
;
 Synthesis and X-ray crystal structure of an anionic heteronuclear
 metallamacrocyclic triangle.
;
_journal_issue 23
_journal_name_full 'Chemical communications (Cambridge, England)'
_journal_page_first 2658
_journal_page_last 2659
_journal_paper_doi 10.1039/b409921d
_journal_year 2004
_chemical_formula_sum 'C90 H104 Au N O P6 Pt2'
_chemical_formula_weight 1988.71
_chemical_name_systematic
;
?
;
_space_group_IT_number 2
_symmetry_cell_setting triclinic
_symmetry_space_group_name_Hall '-P 1'
_symmetry_space_group_name_H-M 'P -1'
_atom_sites_solution_hydrogens geom
_atom_sites_solution_primary direct
_atom_sites_solution_secondary difmap
_audit_creation_method SHELXL-97
_cell_angle_alpha 118.064(6)
_cell_angle_beta 92.078(6)
_cell_angle_gamma 91.734(6)
_cell_formula_units_Z 2
_cell_length_a 13.444(2)
_cell_length_b 18.759(3)
_cell_length_c 18.827(3)
_cell_measurement_reflns_used 5810
_cell_measurement_temperature 133(2)
_cell_measurement_theta_max 29.7
_cell_measurement_theta_min 2.6
_cell_volume 4181.0(12)
_computing_cell_refinement 'Bruker SAINT'
_computing_data_collection 'Bruker SMART'
_computing_data_reduction 'Bruker SAINT'
_computing_molecular_graphics 'Siemens XP'
_computing_publication_material SHELXL-97
_computing_structure_refinement 'SHELXL-97 (Sheldrick, 1997)'
_computing_structure_solution 'SHELXS-97 (Sheldrick, 1990)'
_diffrn_ambient_temperature 133(2)
_diffrn_detector_area_resol_mean 8.192
_diffrn_measured_fraction_theta_full 0.996
_diffrn_measured_fraction_theta_max 0.996
_diffrn_measurement_device_type 'Bruker SMART 1000 CCD'
_diffrn_measurement_method '\w- & \f-scan'
_diffrn_radiation_monochromator graphite
_diffrn_radiation_source 'fine-focus sealed tube'
_diffrn_radiation_type MoK\a
_diffrn_radiation_wavelength 0.71073
_diffrn_reflns_av_R_equivalents 0.1069
_diffrn_reflns_av_sigmaI/netI 0.0972
_diffrn_reflns_limit_h_max 17
_diffrn_reflns_limit_h_min -17
_diffrn_reflns_limit_k_max 25
_diffrn_reflns_limit_k_min -25
_diffrn_reflns_limit_l_max 25
_diffrn_reflns_limit_l_min -25
_diffrn_reflns_number 68098
_diffrn_reflns_theta_full 28.25
_diffrn_reflns_theta_max 28.28
_diffrn_reflns_theta_min 1.23
_exptl_absorpt_coefficient_mu 5.248
_exptl_absorpt_correction_T_max 0.802
_exptl_absorpt_correction_T_min 0.587
_exptl_absorpt_correction_type multi-scan
_exptl_absorpt_process_details SADABS
_exptl_crystal_colour amber
_exptl_crystal_density_diffrn 1.580
_exptl_crystal_density_method 'not measured'
_exptl_crystal_description tablet
_exptl_crystal_F_000 1968
_exptl_crystal_size_max 0.24
_exptl_crystal_size_mid 0.14
_exptl_crystal_size_min 0.07
_refine_diff_density_max 3.492
_refine_diff_density_min -3.393
_refine_diff_density_rms 0.225
_refine_ls_extinction_method none
_refine_ls_goodness_of_fit_ref 0.956
_refine_ls_hydrogen_treatment 'rigid methyls, others riding'
_refine_ls_matrix_type full
_refine_ls_number_parameters 912
_refine_ls_number_reflns 20677
_refine_ls_number_restraints 246
_refine_ls_restrained_S_all 0.952
_refine_ls_R_factor_all 0.0868
_refine_ls_R_factor_gt 0.0452
_refine_ls_shift/su_max 0.271
_refine_ls_shift/su_mean 0.002
_refine_ls_structure_factor_coef Fsqd
_refine_ls_weighting_details 'calc w=1/[\s^2^(Fo^2^)+(0.0528P)^2^] where P=(Fo^2^+2Fc^2^)/3'
_refine_ls_weighting_scheme calc
_refine_ls_wR_factor_gt 0.0911
_refine_ls_wR_factor_ref 0.1094
_reflns_number_gt 13452
_reflns_number_total 20677
_reflns_threshold_expression >2sigma(I)
_cod_data_source_file b409921d.txt
_cod_data_source_block mura
_cod_depositor_comments
;
The following automatic conversions were performed:

'_geom_bond_publ_flag' value 'Y' changed to 'y' according to
/usr/data/users/saulius/automatic-downloads/retrospective/RSC/lib/dictionaries/cif_core.dic
dictionary named 'cif_core.dic' version 2.4.2 from 2011-04-26 (64
times).

'_geom_angle_publ_flag' value 'Y' changed to 'y' according
to
/usr/data/users/saulius/automatic-downloads/retrospective/RSC/lib/dictionaries/cif_core.dic
dictionary named 'cif_core.dic' version 2.4.2 from 2011-04-26 (103
times).

Automatic conversion script
Id: cif_fix_values 2281 2013-09-26 08:29:07Z andrius 
;
_cod_original_cell_volume 4181.2(11)
_cod_database_code 7113393

loop_
_symmetry_equiv_pos_as_xyz
'x, y, z'
'-x, -y, -z'

loop_
_atom_site_label
_atom_site_type_symbol
_atom_site_fract_x
_atom_site_fract_y
_atom_site_fract_z
_atom_site_U_iso_or_equiv
_atom_site_adp_type
_atom_site_occupancy
_atom_site_symmetry_multiplicity
_atom_site_calc_flag
_atom_site_refinement_flags
Au Au 0.723688(18) 0.464887(14) 0.318354(13) 0.02547(6) Uani 1 1 d .
Pt1 Pt 0.878924(17) 0.784811(14) 0.593969(13) 0.02500(6) Uani 1 1 d .
Pt2 Pt 0.770358(17) 0.521313(13) 0.671654(12) 0.02263(6) Uani 1 1 d .
P1 P 1.03863(12) 0.83916(10) 0.62259(10) 0.0291(4) Uani 1 1 d .
P2 P 0.72440(12) 0.71940(10) 0.56627(10) 0.0305(4) Uani 1 1 d .
P3 P 0.60148(12) 0.52054(10) 0.68173(9) 0.0260(3) Uani 1 1 d .
P4 P 0.93909(12) 0.51939(10) 0.66088(9) 0.0262(3) Uani 1 1 d .
C1 C 0.8829(5) 0.7634(4) 0.4799(4) 0.0280(13) Uani 1 1 d U
C2 C 0.8896(5) 0.7521(4) 0.4112(4) 0.0300(13) Uani 1 1 d U
C3 C 0.8148(5) 0.6011(4) 0.2817(3) 0.0285(13) Uani 1 1 d U
C4 C 0.7702(4) 0.5519(4) 0.2937(3) 0.0260(13) Uani 1 1 d U
C5 C 0.6870(4) 0.3770(4) 0.3456(3) 0.0268(13) Uani 1 1 d U
C6 C 0.6678(4) 0.3255(4) 0.3638(3) 0.0261(12) Uani 1 1 d U
C7 C 0.7083(4) 0.3488(4) 0.5238(3) 0.0250(12) Uani 1 1 d U
C8 C 0.7413(4) 0.4119(4) 0.5794(3) 0.0254(12) Uani 1 1 d U
C9 C 0.7931(4) 0.6344(4) 0.7621(3) 0.0244(12) Uani 1 1 d U
C10 C 0.8078(4) 0.7033(4) 0.8154(3) 0.0259(12) Uani 1 1 d U
C11 C 0.8642(4) 0.8296(4) 0.7807(4) 0.0277(13) Uani 1 1 d U
C12 C 0.8728(5) 0.8119(4) 0.7106(4) 0.0287(13) Uani 1 1 d U
C13 C 1.0455(6) 0.9476(4) 0.6879(5) 0.051(2) Uani 1 1 d .
H13A H 1.0064 0.9603 0.7349 0.062 Uiso 1 1 calc R
H13B H 1.0186 0.9746 0.6583 0.062 Uiso 1 1 calc R
H13C H 1.1151 0.9665 0.7057 0.062 Uiso 1 1 calc R
C14 C 1.1125(5) 0.8287(6) 0.5404(4) 0.053(2) Uani 1 1 d .
H14A H 1.0759 0.8481 0.5074 0.064 Uiso 1 1 calc R
H14B H 1.1261 0.7717 0.5071 0.064 Uiso 1 1 calc R
H14C H 1.1756 0.8608 0.5620 0.064 Uiso 1 1 calc R
C15 C 1.1161(6) 0.8010(6) 0.6760(5) 0.055(2) Uani 1 1 d .
H15A H 1.0815 0.8040 0.7222 0.067 Uiso 1 1 calc R
H15B H 1.1790 0.8336 0.6951 0.067 Uiso 1 1 calc R
H15C H 1.1297 0.7445 0.6398 0.067 Uiso 1 1 calc R
C16 C 0.6447(6) 0.7253(6) 0.4897(5) 0.058(2) Uani 1 1 d .
H16A H 0.6339 0.7822 0.5055 0.069 Uiso 1 1 calc R
H16B H 0.5805 0.6965 0.4841 0.069 Uiso 1 1 calc R
H16C H 0.6766 0.7005 0.4381 0.069 Uiso 1 1 calc R
C17 C 0.6460(5) 0.7449(5) 0.6495(4) 0.051(2) Uani 1 1 d .
H17A H 0.6346 0.8029 0.6751 0.062 Uiso 1 1 calc R
H17B H 0.6787 0.7319 0.6891 0.062 Uiso 1 1 calc R
H17C H 0.5820 0.7139 0.6298 0.062 Uiso 1 1 calc R
C18 C 0.7369(5) 0.6128(4) 0.5292(4) 0.0402(16) Uani 1 1 d .
H18A H 0.7789 0.5921 0.4829 0.048 Uiso 1 1 calc R
H18B H 0.6709 0.5846 0.5125 0.048 Uiso 1 1 calc R
H18C H 0.7677 0.6035 0.5719 0.048 Uiso 1 1 calc R
C19 C 0.5506(5) 0.4386(4) 0.6959(4) 0.0426(17) Uani 1 1 d .
H19A H 0.5835 0.4399 0.7438 0.051 Uiso 1 1 calc R
H19B H 0.5615 0.3870 0.6485 0.051 Uiso 1 1 calc R
H19C H 0.4789 0.4442 0.7031 0.051 Uiso 1 1 calc R
C20 C 0.5328(5) 0.5090(4) 0.5924(4) 0.0368(16) Uani 1 1 d .
H20A H 0.5557 0.5515 0.5796 0.044 Uiso 1 1 calc R
H20B H 0.4616 0.5133 0.6020 0.044 Uiso 1 1 calc R
H20C H 0.5439 0.4559 0.5472 0.044 Uiso 1 1 calc R
C21 C 0.5514(5) 0.6072(4) 0.7629(3) 0.0337(15) Uani 1 1 d .
H21A H 0.5751 0.6564 0.7614 0.040 Uiso 1 1 calc R
H21B H 0.5735 0.6103 0.8145 0.040 Uiso 1 1 calc R
H21C H 0.4785 0.6022 0.7570 0.040 Uiso 1 1 calc R
C22 C 1.0074(5) 0.5437(4) 0.7551(3) 0.0315(14) Uani 1 1 d .
H22A H 0.9860 0.5949 0.7977 0.038 Uiso 1 1 calc R
H22B H 1.0789 0.5486 0.7489 0.038 Uiso 1 1 calc R
H22C H 0.9942 0.5005 0.7694 0.038 Uiso 1 1 calc R
C23 C 0.9866(5) 0.4248(4) 0.5893(4) 0.0373(16) Uani 1 1 d .
H23A H 0.9532 0.4071 0.5361 0.045 Uiso 1 1 calc R
H23B H 0.9740 0.3839 0.6067 0.045 Uiso 1 1 calc R
H23C H 1.0585 0.4322 0.5862 0.045 Uiso 1 1 calc R
C24 C 0.9876(5) 0.5937(4) 0.6334(4) 0.0397(17) Uani 1 1 d .
H24A H 0.9642 0.6470 0.6701 0.048 Uiso 1 1 calc R
H24B H 0.9642 0.5786 0.5779 0.048 Uiso 1 1 calc R
H24C H 1.0606 0.5958 0.6372 0.048 Uiso 1 1 calc R
C31 C 0.8235(4) 0.7847(4) 0.8794(3) 0.0269(12) Uani 1 1 d DU
C32 C 0.8502(4) 0.8482(4) 0.8629(3) 0.0274(12) Uani 1 1 d DU
C33 C 0.8604(4) 0.9284(4) 0.9258(4) 0.0320(13) Uani 1 1 d DU
C34 C 0.8445(5) 0.9436(4) 1.0044(3) 0.0320(14) Uani 1 1 d DU
C35 C 0.8204(5) 0.8811(4) 1.0217(3) 0.0349(14) Uani 1 1 d DU
C36 C 0.8086(4) 0.8012(4) 0.9595(3) 0.0298(13) Uani 1 1 d DU
C37 C 0.8828(6) 0.9961(4) 0.9067(4) 0.0430(17) Uani 1 1 d U
H37A H 0.8244 1.0287 0.9158 0.065 Uiso 1 1 calc R
H37B H 0.8994 0.9737 0.8502 0.065 Uiso 1 1 calc R
H37C H 0.9394 1.0303 0.9417 0.065 Uiso 1 1 calc R
C38 C 0.8502(6) 1.0315(4) 1.0708(4) 0.0487(19) Uani 1 1 d U
H38A H 0.8447 1.0331 1.1233 0.073 Uiso 1 1 calc R
H38B H 0.7955 1.0601 1.0616 0.073 Uiso 1 1 calc R
H38C H 0.9141 1.0577 1.0701 0.073 Uiso 1 1 calc R
C39 C 0.8017(7) 0.8988(5) 1.1075(4) 0.056(2) Uani 1 1 d U
H39A H 0.7388 0.9256 1.1233 0.084 Uiso 1 1 calc R
H39B H 0.8564 0.9343 1.1441 0.084 Uiso 1 1 calc R
H39C H 0.7979 0.8480 1.1104 0.084 Uiso 1 1 calc R
C40 C 0.7750(5) 0.7323(5) 0.9750(4) 0.0418(17) Uani 1 1 d U
H40A H 0.8030 0.7419 1.0278 0.063 Uiso 1 1 calc R
H40B H 0.7982 0.6814 0.9330 0.063 Uiso 1 1 calc R
H40C H 0.7020 0.7289 0.9744 0.063 Uiso 1 1 calc R
C41 C 0.9050(4) 0.7337(4) 0.3281(4) 0.0314(13) Uani 1 1 d DU
C42 C 0.8733(4) 0.6573(4) 0.2646(3) 0.0276(12) Uani 1 1 d DU
C43 C 0.8964(4) 0.6353(4) 0.1849(4) 0.0305(13) Uani 1 1 d DU
C44 C 0.9478(5) 0.6924(4) 0.1700(4) 0.0360(14) Uani 1 1 d DU
C45 C 0.9749(5) 0.7707(5) 0.2327(4) 0.0422(16) Uani 1 1 d DU
C46 C 0.9549(5) 0.7907(4) 0.3118(4) 0.0376(15) Uani 1 1 d DU
C47 C 0.8678(6) 0.5528(5) 0.1195(4) 0.0443(17) Uani 1 1 d U
H47A H 0.8157 0.5557 0.0834 0.067 Uiso 1 1 calc R
H47B H 0.8426 0.5193 0.1429 0.067 Uiso 1 1 calc R
H47C H 0.9262 0.5286 0.0891 0.067 Uiso 1 1 calc R
C48 C 0.9774(6) 0.6692(6) 0.0849(5) 0.062(2) Uani 1 1 d U
H48A H 1.0443 0.6485 0.0776 0.092 Uiso 1 1 calc R
H48B H 0.9771 0.7169 0.0764 0.092 Uiso 1 1 calc R
H48C H 0.9297 0.6273 0.0459 0.092 Uiso 1 1 calc R
C49 C 1.0305(6) 0.8301(5) 0.2136(5) 0.056(2) Uani 1 1 d U
H49A H 1.0570 0.8764 0.2639 0.085 Uiso 1 1 calc R
H49B H 0.9850 0.8488 0.1848 0.085 Uiso 1 1 calc R
H49C H 1.0856 0.8036 0.1798 0.085 Uiso 1 1 calc R
C50 C 0.9833(7) 0.8738(5) 0.3797(5) 0.062(2) Uani 1 1 d U
H50A H 1.0552 0.8783 0.3930 0.094 Uiso 1 1 calc R
H50B H 0.9470 0.8827 0.4272 0.094 Uiso 1 1 calc R
H50C H 0.9662 0.9145 0.3633 0.094 Uiso 1 1 calc R
C51 C 0.6420(4) 0.2615(4) 0.3824(3) 0.0254(12) Uani 1 1 d DU
C52 C 0.6636(4) 0.2733(4) 0.4615(3) 0.0256(12) Uani 1 1 d DU
C53 C 0.6365(4) 0.2101(4) 0.4804(3) 0.0288(13) Uani 1 1 d DU
C54 C 0.5921(5) 0.1369(4) 0.4205(4) 0.0350(14) Uani 1 1 d DU
C55 C 0.5739(5) 0.1253(4) 0.3415(4) 0.0339(14) Uani 1 1 d DU
C56 C 0.5995(5) 0.1876(4) 0.3226(3) 0.0286(13) Uani 1 1 d DU
C57 C 0.6579(6) 0.2222(4) 0.5639(4) 0.0395(16) Uani 1 1 d U
H57A H 0.5950 0.2219 0.5885 0.059 Uiso 1 1 calc R
H57B H 0.6949 0.2742 0.5962 0.059 Uiso 1 1 calc R
H57C H 0.6978 0.1784 0.5617 0.059 Uiso 1 1 calc R
C58 C 0.5643(7) 0.0712(5) 0.4419(5) 0.065(3) Uani 1 1 d U
H58A H 0.6194 0.0350 0.4309 0.097 Uiso 1 1 calc R
H58B H 0.5045 0.0402 0.4095 0.097 Uiso 1 1 calc R
H58C H 0.5511 0.0956 0.4992 0.097 Uiso 1 1 calc R
C59 C 0.5271(7) 0.0472(5) 0.2773(4) 0.058(2) Uani 1 1 d U
H59A H 0.4746 0.0581 0.2468 0.087 Uiso 1 1 calc R
H59B H 0.4981 0.0163 0.3021 0.087 Uiso 1 1 calc R
H59C H 0.5778 0.0158 0.2408 0.087 Uiso 1 1 calc R
C60 C 0.5792(5) 0.1766(4) 0.2392(3) 0.0366(16) Uani 1 1 d U
H60A H 0.5786 0.2297 0.2411 0.055 Uiso 1 1 calc R
H60B H 0.5143 0.1476 0.2174 0.055 Uiso 1 1 calc R
H60C H 0.6314 0.1453 0.2046 0.055 Uiso 1 1 calc R
P5 P 0.63918(12) 0.24293(10) 0.99171(9) 0.0248(3) Uani 1 1 d .
P6 P 0.65382(12) 0.21133(10) 0.81932(9) 0.0244(3) Uani 1 1 d .
N N 0.6665(4) 0.2093(3) 0.9019(3) 0.0284(11) Uiso 1 1 d .
C61 C 0.5891(4) 0.3416(4) 1.0361(3) 0.0263(13) Uani 1 1 d DU
C62 C 0.4950(5) 0.3477(4) 1.0052(3) 0.0317(14) Uani 1 1 d DU
H62 H 0.4583 0.3009 0.9654 0.038 Uiso 1 1 calc R
C63 C 0.4568(5) 0.4237(4) 1.0341(4) 0.0375(16) Uani 1 1 d DU
H63 H 0.3937 0.4290 1.0132 0.045 Uiso 1 1 calc R
C64 C 0.5095(5) 0.4918(4) 1.0930(4) 0.0377(15) Uani 1 1 d DU
H64 H 0.4820 0.5433 1.1124 0.045 Uiso 1 1 calc R
C65 C 0.6015(5) 0.4853(4) 1.1237(4) 0.0370(15) Uani 1 1 d DU
H65 H 0.6373 0.5321 1.1642 0.044 Uiso 1 1 calc R
C66 C 0.6414(5) 0.4104(4) 1.0951(3) 0.0306(14) Uani 1 1 d DU
H66 H 0.7050 0.4058 1.1159 0.037 Uiso 1 1 calc R
C71 C 0.7487(4) 0.2462(4) 1.0504(3) 0.0257(13) Uani 1 1 d DU
C72 C 0.8395(5) 0.2264(4) 1.0145(4) 0.0319(14) Uani 1 1 d DU
H72 H 0.8442 0.2127 0.9594 0.038 Uiso 1 1 calc R
C73 C 0.9228(5) 0.2270(4) 1.0601(4) 0.0378(16) Uani 1 1 d DU
H73 H 0.9847 0.2130 1.0356 0.045 Uiso 1 1 calc R
C74 C 0.9179(5) 0.2472(4) 1.1399(3) 0.0325(14) Uani 1 1 d DU
H74 H 0.9761 0.2479 1.1704 0.039 Uiso 1 1 calc R
C75 C 0.8274(4) 0.2668(4) 1.1758(3) 0.0291(13) Uani 1 1 d DU
H75 H 0.8232 0.2801 1.2309 0.035 Uiso 1 1 calc R
C76 C 0.7440(5) 0.2668(4) 1.1314(3) 0.0276(13) Uani 1 1 d DU
H76 H 0.6823 0.2810 1.1564 0.033 Uiso 1 1 calc R
C81 C 0.5458(4) 0.1768(4) 1.0004(3) 0.0270(13) Uani 1 1 d DU
C82 C 0.4880(4) 0.2052(4) 1.0670(4) 0.0310(14) Uani 1 1 d DU
H82 H 0.4967 0.2600 1.1075 0.037 Uiso 1 1 calc R
C83 C 0.4187(5) 0.1547(5) 1.0747(4) 0.0383(15) Uani 1 1 d DU
H83 H 0.3805 0.1742 1.1210 0.046 Uiso 1 1 calc R
C84 C 0.4045(5) 0.0761(5) 1.0155(4) 0.0447(17) Uani 1 1 d DU
H84 H 0.3551 0.0417 1.0205 0.054 Uiso 1 1 calc R
C85 C 0.4609(6) 0.0463(5) 0.9487(4) 0.0450(17) Uani 1 1 d DU
H85 H 0.4513 -0.0086 0.9085 0.054 Uiso 1 1 calc R
C86 C 0.5317(5) 0.0969(4) 0.9407(4) 0.0356(15) Uani 1 1 d DU
H86 H 0.5703 0.0770 0.8946 0.043 Uiso 1 1 calc R
C91 C 0.7268(4) 0.2926(4) 0.8179(3) 0.0283(13) Uani 1 1 d DU
C92 C 0.7203(5) 0.3706(4) 0.8824(4) 0.0369(15) Uani 1 1 d DU
H92 H 0.6842 0.3782 0.9277 0.044 Uiso 1 1 calc R
C93 C 0.7658(5) 0.4357(4) 0.8804(4) 0.0442(17) Uani 1 1 d DU
H93 H 0.7609 0.4883 0.9243 0.053 Uiso 1 1 calc R
C94 C 0.8186(5) 0.4261(4) 0.8155(4) 0.0433(17) Uani 1 1 d DU
H94 H 0.8481 0.4720 0.8140 0.052 Uiso 1 1 calc R
C95 C 0.8285(6) 0.3489(4) 0.7520(4) 0.0453(18) Uani 1 1 d DU
H95 H 0.8670 0.3418 0.7080 0.054 Uiso 1 1 calc R
C96 C 0.7824(5) 0.2826(4) 0.7530(4) 0.0380(16) Uani 1 1 d DU
H96 H 0.7886 0.2300 0.7094 0.046 Uiso 1 1 calc R
C101 C 0.5275(5) 0.2222(3) 0.7910(3) 0.0286(13) Uani 1 1 d DU
C102 C 0.4513(5) 0.1752(4) 0.7984(4) 0.0400(16) Uani 1 1 d DU
H102 H 0.4659 0.1397 0.8199 0.048 Uiso 1 1 calc R
C103 C 0.3545(6) 0.1795(5) 0.7747(5) 0.066(3) Uani 1 1 d DU
H103 H 0.3028 0.1465 0.7793 0.079 Uiso 1 1 calc R
C104 C 0.3326(7) 0.2317(6) 0.7444(7) 0.085(3) Uani 1 1 d DU
H104 H 0.2659 0.2346 0.7279 0.103 Uiso 1 1 calc R
C105 C 0.4071(6) 0.2790(5) 0.7381(6) 0.067(3) Uani 1 1 d DU
H105 H 0.3918 0.3154 0.7178 0.080 Uiso 1 1 calc R
C106 C 0.5035(5) 0.2746(5) 0.7607(4) 0.0465(18) Uani 1 1 d DU
H106 H 0.5546 0.3078 0.7557 0.056 Uiso 1 1 calc R
C111 C 0.6905(4) 0.1154(4) 0.7421(3) 0.0260(13) Uani 1 1 d DU
C112 C 0.6699(5) 0.0917(4) 0.6617(3) 0.0332(15) Uani 1 1 d DU
H112 H 0.6355 0.1264 0.6466 0.040 Uiso 1 1 calc R
C113 C 0.6984(6) 0.0184(4) 0.6030(4) 0.0442(18) Uani 1 1 d DU
H113 H 0.6828 0.0021 0.5477 0.053 Uiso 1 1 calc R
C114 C 0.7497(5) -0.0313(4) 0.6249(4) 0.0421(17) Uani 1 1 d DU
H114 H 0.7720 -0.0809 0.5846 0.050 Uiso 1 1 calc R
C115 C 0.7687(5) -0.0094(4) 0.7051(4) 0.0416(17) Uani 1 1 d DU
H115 H 0.8012 -0.0451 0.7199 0.050 Uiso 1 1 calc R
C116 C 0.7408(5) 0.0640(4) 0.7635(4) 0.0324(14) Uani 1 1 d DU
H116 H 0.7558 0.0798 0.8188 0.039 Uiso 1 1 calc R
O1 O 0.6088(9) -0.1273(8) 0.4108(7) 0.192(5) Uiso 1 1 d .

loop_
_atom_site_aniso_label
_atom_site_aniso_U_11
_atom_site_aniso_U_22
_atom_site_aniso_U_33
_atom_site_aniso_U_23
_atom_site_aniso_U_13
_atom_site_aniso_U_12
Au 0.02546(13) 0.02541(13) 0.02901(12) 0.01590(10) 0.00064(10) -0.00061(10)
Pt1 0.02182(13) 0.02068(12) 0.02893(12) 0.00879(9) 0.00028(9) 0.00206(9)
Pt2 0.02120(12) 0.02107(12) 0.02410(11) 0.00965(9) -0.00157(9) 0.00017(9)
P1 0.0238(9) 0.0286(9) 0.0349(8) 0.0151(7) 0.0008(7) 0.0026(7)
P2 0.0241(9) 0.0310(9) 0.0336(8) 0.0131(7) 0.0002(7) 0.0019(7)
P3 0.0237(8) 0.0272(9) 0.0243(7) 0.0099(6) -0.0003(6) 0.0004(7)
P4 0.0224(8) 0.0250(8) 0.0303(8) 0.0123(7) 0.0009(7) 0.0014(7)
C1 0.024(3) 0.019(3) 0.037(3) 0.010(3) -0.005(3) 0.000(3)
C2 0.024(3) 0.027(3) 0.039(3) 0.016(3) -0.002(3) -0.001(3)
C3 0.025(3) 0.031(3) 0.030(3) 0.014(3) -0.005(3) 0.004(3)
C4 0.021(3) 0.031(3) 0.030(3) 0.018(3) 0.001(3) 0.001(3)
C5 0.020(3) 0.029(3) 0.029(3) 0.012(3) 0.004(3) 0.004(3)
C6 0.023(3) 0.027(3) 0.026(3) 0.011(2) -0.002(2) 0.003(3)
C7 0.020(3) 0.031(3) 0.028(3) 0.018(2) 0.001(2) 0.000(2)
C8 0.023(3) 0.025(3) 0.027(3) 0.011(2) 0.002(2) 0.003(2)
C9 0.020(3) 0.027(3) 0.027(3) 0.013(2) 0.001(2) 0.002(3)
C10 0.020(3) 0.028(3) 0.031(3) 0.015(2) -0.001(3) 0.002(3)
C11 0.018(3) 0.026(3) 0.035(3) 0.011(3) 0.002(3) -0.003(3)
C12 0.026(3) 0.021(3) 0.037(3) 0.012(3) 0.003(3) 0.003(3)
C13 0.039(5) 0.031(4) 0.071(5) 0.013(4) 0.005(4) -0.008(3)
C14 0.023(4) 0.086(7) 0.056(5) 0.038(5) 0.004(4) -0.006(4)
C15 0.032(4) 0.082(7) 0.081(6) 0.062(5) 0.006(4) 0.012(4)
C16 0.032(4) 0.083(7) 0.070(5) 0.048(5) -0.014(4) -0.008(4)
C17 0.027(4) 0.057(5) 0.051(4) 0.009(4) 0.005(3) 0.000(4)
C18 0.043(4) 0.030(4) 0.044(4) 0.014(3) 0.005(3) -0.001(3)
C19 0.045(5) 0.046(5) 0.037(3) 0.020(3) 0.008(3) -0.004(4)
C20 0.031(4) 0.044(4) 0.036(3) 0.020(3) -0.009(3) 0.000(3)
C21 0.030(4) 0.032(4) 0.033(3) 0.010(3) 0.000(3) 0.003(3)
C22 0.022(3) 0.037(4) 0.035(3) 0.017(3) 0.002(3) 0.005(3)
C23 0.026(4) 0.038(4) 0.044(4) 0.014(3) 0.010(3) 0.008(3)
C24 0.034(4) 0.046(4) 0.052(4) 0.033(4) 0.008(3) 0.004(3)
C31 0.015(3) 0.031(3) 0.026(3) 0.007(2) -0.005(2) -0.001(3)
C32 0.018(3) 0.029(3) 0.029(3) 0.008(2) -0.001(2) 0.003(3)
C33 0.021(3) 0.029(3) 0.036(3) 0.008(2) -0.002(3) -0.001(3)
C34 0.024(3) 0.030(3) 0.026(3) 0.001(2) -0.006(3) -0.001(3)
C35 0.023(3) 0.045(4) 0.027(3) 0.010(3) -0.006(3) 0.001(3)
C36 0.020(3) 0.036(3) 0.031(3) 0.014(2) -0.005(3) 0.001(3)
C37 0.045(5) 0.027(3) 0.046(4) 0.009(3) -0.007(3) -0.003(3)
C38 0.048(5) 0.040(4) 0.031(3) -0.005(3) -0.006(3) -0.004(4)
C39 0.072(6) 0.061(6) 0.030(3) 0.017(3) 0.005(4) 0.009(5)
C40 0.039(4) 0.051(4) 0.043(4) 0.028(3) -0.001(3) 0.002(3)
C41 0.032(4) 0.028(3) 0.045(3) 0.026(3) -0.001(3) 0.003(3)
C42 0.022(3) 0.027(3) 0.038(3) 0.020(2) -0.002(3) -0.001(3)
C43 0.022(3) 0.036(3) 0.038(3) 0.022(3) 0.001(3) 0.001(3)
C44 0.027(4) 0.050(4) 0.048(3) 0.037(3) 0.000(3) 0.001(3)
C45 0.029(4) 0.049(4) 0.070(4) 0.047(3) -0.002(3) -0.006(3)
C46 0.033(4) 0.036(4) 0.057(4) 0.034(3) -0.001(3) -0.006(3)
C47 0.046(5) 0.052(4) 0.035(3) 0.022(3) 0.000(3) -0.009(4)
C48 0.051(5) 0.101(7) 0.061(4) 0.061(5) 0.012(4) 0.009(5)
C49 0.053(5) 0.057(5) 0.086(6) 0.056(5) 0.005(5) -0.009(4)
C50 0.073(6) 0.041(4) 0.079(5) 0.035(4) -0.015(5) -0.021(4)
C51 0.020(3) 0.031(3) 0.030(3) 0.018(2) 0.001(2) 0.002(2)
C52 0.016(3) 0.025(3) 0.037(3) 0.015(2) 0.001(2) -0.002(2)
C53 0.023(3) 0.034(3) 0.033(3) 0.019(3) 0.003(3) -0.001(3)
C54 0.033(4) 0.029(3) 0.047(3) 0.023(3) -0.007(3) -0.011(3)
C55 0.032(4) 0.032(3) 0.036(3) 0.015(3) -0.004(3) -0.008(3)
C56 0.028(3) 0.030(3) 0.028(3) 0.014(2) 0.001(3) 0.002(3)
C57 0.054(5) 0.032(4) 0.037(3) 0.021(3) -0.005(3) -0.006(3)
C58 0.085(7) 0.054(5) 0.070(5) 0.045(5) -0.025(5) -0.030(5)
C59 0.079(6) 0.042(4) 0.047(4) 0.019(3) -0.011(4) -0.020(4)
C60 0.050(4) 0.021(3) 0.029(3) 0.006(3) -0.010(3) -0.021(3)
P5 0.0240(8) 0.0282(9) 0.0261(7) 0.0161(7) -0.0002(6) 0.0034(7)
P6 0.0260(8) 0.0265(8) 0.0264(7) 0.0171(6) 0.0004(6) 0.0041(7)
C61 0.028(3) 0.027(3) 0.031(3) 0.019(2) 0.001(3) 0.005(3)
C62 0.032(4) 0.031(3) 0.033(3) 0.016(3) 0.000(3) 0.003(3)
C63 0.032(4) 0.044(4) 0.042(4) 0.024(3) -0.002(3) 0.013(3)
C64 0.049(4) 0.032(3) 0.039(3) 0.022(3) 0.010(3) 0.013(3)
C65 0.046(4) 0.031(3) 0.037(3) 0.019(3) 0.002(3) 0.004(3)
C66 0.036(4) 0.031(3) 0.031(3) 0.019(3) -0.001(3) 0.003(3)
C71 0.025(3) 0.027(3) 0.029(3) 0.016(3) -0.003(2) 0.001(3)
C72 0.031(4) 0.034(4) 0.030(3) 0.015(3) 0.002(3) 0.002(3)
C73 0.023(3) 0.044(4) 0.044(3) 0.018(3) 0.006(3) 0.008(3)
C74 0.024(3) 0.030(4) 0.038(3) 0.012(3) -0.009(3) 0.001(3)
C75 0.027(3) 0.031(3) 0.030(3) 0.015(3) -0.003(2) 0.004(3)
C76 0.027(3) 0.030(3) 0.029(3) 0.016(3) 0.004(3) 0.007(3)
C81 0.025(3) 0.030(3) 0.030(3) 0.018(3) -0.005(2) 0.004(3)
C82 0.024(3) 0.039(4) 0.033(3) 0.021(3) -0.001(3) 0.004(3)
C83 0.024(4) 0.056(4) 0.049(4) 0.036(3) 0.002(3) 0.007(3)
C84 0.027(4) 0.060(5) 0.064(4) 0.046(4) -0.014(3) -0.011(3)
C85 0.055(5) 0.037(4) 0.046(4) 0.025(3) -0.018(3) -0.011(3)
C86 0.046(4) 0.031(3) 0.035(3) 0.020(3) -0.006(3) 0.000(3)
C91 0.028(3) 0.029(3) 0.032(3) 0.018(3) -0.001(3) 0.002(3)
C92 0.044(4) 0.030(4) 0.039(3) 0.018(3) 0.009(3) 0.002(3)
C93 0.050(5) 0.028(4) 0.047(4) 0.011(3) 0.003(3) -0.001(3)
C94 0.043(4) 0.041(4) 0.058(4) 0.034(3) 0.000(4) -0.008(3)
C95 0.053(5) 0.045(4) 0.043(4) 0.025(3) 0.008(4) -0.009(4)
C96 0.042(4) 0.038(4) 0.037(3) 0.020(3) 0.004(3) -0.005(3)
C101 0.026(3) 0.026(3) 0.034(3) 0.015(3) -0.002(3) 0.002(3)
C102 0.037(4) 0.040(4) 0.051(4) 0.028(3) 0.001(3) 0.002(3)
C103 0.030(4) 0.076(7) 0.112(7) 0.061(6) -0.005(5) -0.008(4)
C104 0.042(5) 0.099(9) 0.154(10) 0.092(8) -0.008(6) 0.008(5)
C105 0.049(5) 0.058(6) 0.119(7) 0.064(6) -0.015(5) 0.009(4)
C106 0.043(4) 0.049(5) 0.065(5) 0.042(4) -0.002(4) 0.008(4)
C111 0.023(3) 0.027(3) 0.031(3) 0.017(3) -0.001(3) 0.000(3)
C112 0.043(4) 0.030(3) 0.032(3) 0.019(3) -0.001(3) 0.002(3)
C113 0.066(5) 0.028(4) 0.036(3) 0.015(3) -0.006(3) -0.003(4)
C114 0.049(5) 0.022(3) 0.047(3) 0.010(3) 0.002(3) 0.006(3)
C115 0.037(4) 0.039(4) 0.049(4) 0.021(3) -0.006(3) 0.011(3)
C116 0.035(4) 0.025(3) 0.043(3) 0.021(3) -0.005(3) 0.004(3)

loop_
_atom_type_symbol
_atom_type_description
_atom_type_scat_dispersion_real
_atom_type_scat_dispersion_imag
_atom_type_scat_source
C C 0.0033 0.0016 'International Tables Vol C Tables 4.2.6.8 and 6.1.1.4'
H H 0.0000 0.0000 'International Tables Vol C Tables 4.2.6.8 and 6.1.1.4'
N N 0.0061 0.0033 'International Tables Vol C Tables 4.2.6.8 and 6.1.1.4'
P P 0.1023 0.0942 'International Tables Vol C Tables 4.2.6.8 and 6.1.1.4'
Pt Pt -1.7033 8.3905 'International Tables Vol C Tables 4.2.6.8 and 6.1.1.4'
Au Au -2.0133 8.8022 'International Tables Vol C Tables 4.2.6.8 and 6.1.1.4'
O O 0.0106 0.0060 'International Tables Vol C Tables 4.2.6.8 and 6.1.1.4'

loop_
_geom_angle_atom_site_label_1
_geom_angle_atom_site_label_2
_geom_angle_atom_site_label_3
_geom_angle
_geom_angle_publ_flag
C4 Au C5 175.9(2) y
C1 Pt1 C12 177.2(2) y
C1 Pt1 P1 91.65(19) y
C12 Pt1 P1 88.24(19) y
C1 Pt1 P2 90.24(19) y
C12 Pt1 P2 90.13(19) y
P1 Pt1 P2 174.27(6) y
C8 Pt2 C9 176.5(2) y
C8 Pt2 P4 95.14(17) y
C9 Pt2 P4 87.27(17) y
C8 Pt2 P3 83.94(17) y
C9 Pt2 P3 93.68(17) y
P4 Pt2 P3 178.85(6) y
C14 P1 C15 103.5(3) y
C14 P1 C13 102.6(4) y
C15 P1 C13 103.9(4) y
C14 P1 Pt1 118.6(3) y
C15 P1 Pt1 113.8(3) y
C13 P1 Pt1 112.7(3) y
C18 P2 C17 102.5(4) y
C18 P2 C16 104.2(4) y
C17 P2 C16 104.4(4) y
C18 P2 Pt1 110.0(2) y
C17 P2 Pt1 117.3(3) y
C16 P2 Pt1 116.8(3) y
C21 P3 C19 102.2(3) y
C21 P3 C20 104.4(3) y
C19 P3 C20 103.4(3) y
C21 P3 Pt2 117.5(2) y
C19 P3 Pt2 114.2(2) y
C20 P3 Pt2 113.4(2) y
C23 P4 C24 105.2(3) y
C23 P4 C22 104.1(3) y
C24 P4 C22 104.2(3) y
C23 P4 Pt2 116.4(2) y
C24 P4 Pt2 112.9(2) y
C22 P4 Pt2 112.9(2) y
C2 C1 Pt1 177.0(6) y
C1 C2 C41 174.7(6) y
C4 C3 C42 176.6(6) y
C3 C4 Au 168.3(5) y
C6 C5 Au 177.8(6) y
C5 C6 C51 177.5(7) y
C8 C7 C52 175.6(6) y
C7 C8 Pt2 169.8(5) y
C10 C9 Pt2 178.4(5) y
C9 C10 C31 178.8(7) y
C12 C11 C32 177.4(7) y
C11 C12 Pt1 176.6(5) y
C32 C31 C36 119.9(6) y
C32 C31 C10 120.8(5) y
C36 C31 C10 119.3(5) y
C31 C32 C33 120.1(5) y
C31 C32 C11 118.6(5) y
C33 C32 C11 121.2(6) y
C34 C33 C32 119.1(6) y
C34 C33 C37 121.2(6) y
C32 C33 C37 119.6(6) y
C35 C34 C33 121.3(6) y
C35 C34 C38 120.6(6) y
C33 C34 C38 118.0(6) y
C34 C35 C36 120.1(5) y
C34 C35 C39 120.6(6) y
C36 C35 C39 119.2(6) y
C35 C36 C31 119.5(6) y
C35 C36 C40 121.7(5) y
C31 C36 C40 118.7(6) y
C46 C41 C42 120.1(6) y
C46 C41 C2 120.2(6) y
C42 C41 C2 119.7(5) y
C43 C42 C41 120.7(5) y
C43 C42 C3 119.8(6) y
C41 C42 C3 119.5(5) y
C44 C43 C42 118.4(6) y
C44 C43 C47 121.7(6) y
C42 C43 C47 119.9(5) y
C43 C44 C45 121.2(6) y
C43 C44 C48 119.5(6) y
C45 C44 C48 119.2(6) y
C46 C45 C44 119.7(6) y
C46 C45 C49 120.9(7) y
C44 C45 C49 119.2(7) y
C45 C46 C41 119.8(6) y
C45 C46 C50 120.7(6) y
C41 C46 C50 119.5(6) y
C56 C51 C52 120.4(5) y
C56 C51 C6 120.5(5) y
C52 C51 C6 119.0(5) y
C51 C52 C53 119.1(5) y
C51 C52 C7 121.2(5) y
C53 C52 C7 119.7(5) y
C54 C53 C52 120.0(5) y
C54 C53 C57 120.4(5) y
C52 C53 C57 119.5(6) y
C53 C54 C55 120.1(6) y
C53 C54 C58 119.0(6) y
C55 C54 C58 120.9(6) y
C56 C55 C54 120.2(6) y
C56 C55 C59 119.5(6) y
C54 C55 C59 120.3(6) y
C51 C56 C55 120.2(5) y
C51 C56 C60 119.0(5) y
C55 C56 C60 120.8(6) y
N P5 C71 108.4(3) ?
N P5 C61 115.1(3) ?
C71 P5 C61 108.8(3) ?
N P5 C81 110.4(3) ?
C71 P5 C81 108.1(3) ?
C61 P5 C81 105.8(3) ?
N P6 C91 113.0(3) ?
N P6 C111 107.0(2) ?
C91 P6 C111 110.2(3) ?
N P6 C101 114.7(3) ?
C91 P6 C101 105.5(3) ?
C111 P6 C101 106.4(3) ?
P5 N P6 149.2(3) ?
C66 C61 C62 120.3(5) ?
C66 C61 P5 122.9(4) ?
C62 C61 P5 116.7(4) ?
C63 C62 C61 118.4(6) ?
C64 C63 C62 120.9(6) ?
C65 C64 C63 120.4(6) ?
C64 C65 C66 119.7(6) ?
C65 C66 C61 120.3(6) ?
C72 C71 C76 119.3(5) ?
C72 C71 P5 119.9(4) ?
C76 C71 P5 120.8(4) ?
C73 C72 C71 119.1(5) ?
C74 C73 C72 121.4(6) ?
C73 C74 C75 119.6(6) ?
C76 C75 C74 119.7(5) ?
C75 C76 C71 120.8(5) ?
C82 C81 C86 119.5(6) ?
C82 C81 P5 120.3(5) ?
C86 C81 P5 120.2(5) ?
C83 C82 C81 120.5(6) ?
C82 C83 C84 119.9(6) ?
C83 C84 C85 120.8(7) ?
C84 C85 C86 119.6(7) ?
C85 C86 C81 119.7(6) ?
C96 C91 C92 119.0(6) ?
C96 C91 P6 123.0(5) ?
C92 C91 P6 117.8(5) ?
C93 C92 C91 120.2(6) ?
C92 C93 C94 120.9(6) ?
C93 C94 C95 119.8(7) ?
C96 C95 C94 119.9(6) ?
C95 C96 C91 120.2(6) ?
C102 C101 C106 118.3(6) ?
C102 C101 P6 118.8(4) ?
C106 C101 P6 122.9(5) ?
C103 C102 C101 120.6(6) ?
C102 C103 C104 120.0(8) ?
C105 C104 C103 119.7(8) ?
C104 C105 C106 120.7(7) ?
C105 C106 C101 120.6(7) ?
C112 C111 C116 119.1(6) ?
C112 C111 P6 121.2(4) ?
C116 C111 P6 119.8(4) ?
C111 C112 C113 120.8(6) ?
C114 C113 C112 119.6(6) ?
C115 C114 C113 120.3(6) ?
C116 C115 C114 120.0(6) ?
C115 C116 C111 120.2(6) ?

loop_
_geom_bond_atom_site_label_1
_geom_bond_atom_site_label_2
_geom_bond_distance
_geom_bond_publ_flag
Au C4 1.987(6) y
Au C5 1.997(6) y
Pt1 C1 1.994(6) y
Pt1 C12 2.013(6) y
Pt1 P1 2.2819(18) y
Pt1 P2 2.2932(18) y
Pt2 C8 1.982(6) y
Pt2 C9 2.005(6) y
Pt2 P4 2.2847(17) y
Pt2 P3 2.2854(17) y
P1 C14 1.805(7) y
P1 C15 1.805(7) y
P1 C13 1.812(7) y
P2 C18 1.797(7) y
P2 C17 1.801(7) y
P2 C16 1.813(7) y
P3 C21 1.799(6) y
P3 C19 1.800(7) y
P3 C20 1.805(6) y
P4 C23 1.803(6) y
P4 C24 1.813(6) y
P4 C22 1.814(6) y
C1 C2 1.215(8) y
C2 C41 1.459(8) y
C3 C4 1.196(9) y
C3 C42 1.457(9) y
C5 C6 1.192(8) y
C6 C51 1.437(8) y
C7 C8 1.210(8) y
C7 C52 1.442(8) y
C9 C10 1.210(8) y
C10 C31 1.435(8) y
C11 C12 1.210(8) y
C11 C32 1.439(8) y
C31 C32 1.406(8) y
C31 C36 1.412(7) y
C32 C33 1.409(8) y
C33 C34 1.395(7) y
C33 C37 1.500(9) y
C34 C35 1.388(8) y
C34 C38 1.527(9) y
C35 C36 1.402(8) y
C35 C39 1.520(8) y
C36 C40 1.515(9) y
C41 C46 1.404(8) y
C41 C42 1.406(8) y
C42 C43 1.405(7) y
C43 C44 1.400(8) y
C43 C47 1.482(9) y
C44 C45 1.411(9) y
C44 C48 1.521(9) y
C45 C46 1.392(9) y
C45 C49 1.508(9) y
C46 C50 1.505(10) y
C51 C56 1.397(8) y
C51 C52 1.417(7) y
C52 C53 1.430(8) y
C53 C54 1.399(8) y
C53 C57 1.495(8) y
C54 C55 1.409(8) y
C54 C58 1.508(9) y
C55 C56 1.408(8) y
C55 C59 1.493(10) y
C56 C60 1.498(8) y
P5 N 1.564(5) ?
P5 C71 1.790(6) ?
P5 C61 1.800(6) ?
P5 C81 1.804(7) ?
P6 N 1.577(5) ?
P6 C91 1.800(7) ?
P6 C111 1.800(6) ?
P6 C101 1.807(6) ?
C61 C66 1.390(8) ?
C61 C62 1.404(7) ?
C62 C63 1.387(8) ?
C63 C64 1.385(9) ?
C64 C65 1.379(8) ?
C65 C66 1.382(8) ?
C71 C72 1.392(7) ?
C71 C76 1.391(7) ?
C72 C73 1.384(8) ?
C73 C74 1.369(8) ?
C74 C75 1.387(8) ?
C75 C76 1.375(7) ?
C81 C82 1.387(7) ?
C81 C86 1.389(8) ?
C82 C83 1.367(9) ?
C83 C84 1.369(9) ?
C84 C85 1.380(9) ?
C85 C86 1.385(9) ?
C91 C96 1.394(7) ?
C91 C92 1.403(8) ?
C92 C93 1.367(9) ?
C93 C94 1.375(8) ?
C94 C95 1.392(9) ?
C95 C96 1.382(9) ?
C101 C102 1.384(8) ?
C101 C106 1.390(8) ?
C102 C103 1.378(9) ?
C103 C104 1.379(10) ?
C104 C105 1.362(10) ?
C105 C106 1.366(9) ?
C111 C112 1.376(7) ?
C111 C116 1.391(7) ?
C112 C113 1.376(8) ?
C113 C114 1.377(8) ?
C114 C115 1.376(8) ?
C115 C116 1.373(8) ?
